data_7053227
loop_
_publ_author_name
'Walter, Marc D.'
'White, Peter S.'
'Brookhart, Maurice'

_publ_section_title
;
 Synthesis, structure and computational studies of a cationic T-shaped
 Pd-complex
;
_journal_issue 4
_journal_name_full 'New Journal of Chemistry'
_journal_page_first 1128
_journal_paper_doi 10.1039/c3nj41145a
_journal_volume 37
_journal_year 2013
_chemical_formula_moiety 'C25 H57 P2 Pd, F6 Sb'
_chemical_formula_sum 'C25 H57 F6 P2 Pd Sb'
_chemical_formula_weight 761.80
_chemical_name_systematic
;
?
;
_space_group_IT_number 13
_symmetry_cell_setting monoclinic
_symmetry_space_group_name_Hall '-P 2ya'
_symmetry_space_group_name_H-M 'P 1 2/a 1'
_atom_sites_solution_hydrogens geom
_atom_sites_solution_primary direct
_atom_sites_solution_secondary difmap
_audit_creation_method SHELXL-97
_cell_angle_alpha 90.00
_cell_angle_beta 92.956(3)
_cell_angle_gamma 90.00
_cell_formula_units_Z 4
_cell_length_a 14.5334(6)
_cell_length_b 14.2796(5)
_cell_length_c 15.2101(5)
_cell_measurement_reflns_used 532
_cell_measurement_temperature 100(2)
_cell_measurement_theta_max 68.68
_cell_measurement_theta_min 6.10
_cell_volume 3152.4(2)
_computing_cell_refinement 'Bruker SAINT'
_computing_data_collection 'Bruker APEX2'
_computing_data_reduction 'Bruker SAINT'
_computing_molecular_graphics 'Bruker SHELXTL'
_computing_publication_material 'Bruker SHELXTL'
_computing_structure_refinement 'SHELXL-97 (Sheldrick, 2008)'
_computing_structure_solution 'SHELXS-97 (Sheldrick, 2008)'
_diffrn_ambient_temperature 100(2)
_diffrn_measured_fraction_theta_full 0.983
_diffrn_measured_fraction_theta_max 0.983
_diffrn_measurement_device_type 'Bruker APEX-II CCD'
_diffrn_measurement_method '\f and \w scans'
_diffrn_radiation_monochromator graphite
_diffrn_radiation_source 'fine-focus sealed tube'
_diffrn_radiation_type CuK\a
_diffrn_radiation_wavelength 1.54185
_diffrn_reflns_av_R_equivalents 0.0000
_diffrn_reflns_av_sigmaI/netI 0.0453
_diffrn_reflns_limit_h_max 17
_diffrn_reflns_limit_h_min -17
_diffrn_reflns_limit_k_max 16
_diffrn_reflns_limit_k_min 0
_diffrn_reflns_limit_l_max 17
_diffrn_reflns_limit_l_min 0
_diffrn_reflns_number 9649
_diffrn_reflns_theta_full 65.64
_diffrn_reflns_theta_max 65.64
_diffrn_reflns_theta_min 2.91
_diffrn_standards_number 0
_exptl_absorpt_coefficient_mu 12.782
_exptl_absorpt_correction_T_max 0.5674
_exptl_absorpt_correction_T_min 0.2501
_exptl_absorpt_correction_type multi-scan
_exptl_absorpt_process_details 'TWINABS Version 2008/4'
_exptl_crystal_colour green
_exptl_crystal_density_diffrn 1.605
_exptl_crystal_density_method 'not measured'
_exptl_crystal_description block
_exptl_crystal_F_000 1552
_exptl_crystal_size_max 0.15
_exptl_crystal_size_mid 0.10
_exptl_crystal_size_min 0.05
_refine_diff_density_max 1.171
_refine_diff_density_min -1.438
_refine_diff_density_rms 0.155
_refine_ls_extinction_method none
_refine_ls_goodness_of_fit_ref 1.079
_refine_ls_hydrogen_treatment constr
_refine_ls_matrix_type full
_refine_ls_number_parameters 337
_refine_ls_number_reflns 9649
_refine_ls_number_restraints 0
_refine_ls_restrained_S_all 1.079
_refine_ls_R_factor_all 0.0807
_refine_ls_R_factor_gt 0.0564
_refine_ls_shift/su_max 0.001
_refine_ls_shift/su_mean 0.000
_refine_ls_structure_factor_coef Fsqd
_refine_ls_weighting_details 'calc w=1/[\s^2^(Fo^2^)+(0.1151P)^2^+3.2323P] where P=(Fo^2^+2Fc^2^)/3'
_refine_ls_weighting_scheme calc
_refine_ls_wR_factor_gt 0.1785
_refine_ls_wR_factor_ref 0.1953
_reflns_number_gt 6987
_reflns_number_total 9649
_reflns_threshold_expression >2sigma(I)
_cod_data_source_file c3nj41145a.txt
_cod_data_source_block shelxl
_cod_depositor_comments
;
The following automatic conversions were performed:

'_symmetry_cell_setting' value 'Monoclinic' changed to 'monoclinic'
according to /home/saulius/struct/CIF-dictionaries/cif_core.dic
dictionary named 'cif_core.dic' version 2.4.2 from 2011-04-26.

Automatic conversion script
Id: cif_fix_values 1891 2012-01-12 08:04:46Z andrius 
;
_cod_original_sg_symbol_H-M P2/a
_cod_database_code 7053227

loop_
_symmetry_equiv_pos_as_xyz
'x, y, z'
'-x+1/2, y, -z'
'-x, -y, -z'
'x-1/2, -y, z'

loop_
_atom_site_label
_atom_site_type_symbol
_atom_site_fract_x
_atom_site_fract_y
_atom_site_fract_z
_atom_site_U_iso_or_equiv
_atom_site_adp_type
_atom_site_occupancy
_atom_site_symmetry_multiplicity
_atom_site_calc_flag
_atom_site_refinement_flags
Sb01 Sb 0.2500 -0.22714(4) 1.0000 0.02325(18) Uani 1 2 d S
Sb02 Sb 0.2500 -0.22319(5) 0.5000 0.02896(19) Uani 1 2 d S
Pd1 Pd 0.25463(3) 0.26707(3) 0.74747(3) 0.01868(16) Uani 1 1 d .
P2 P 0.38247(10) 0.37715(11) 0.74522(10) 0.0184(3) Uani 1 1 d .
P1 P 0.14417(10) 0.14720(11) 0.74985(10) 0.0184(3) Uani 1 1 d .
F2 F 0.2560(3) -0.2274(3) 0.8780(2) 0.0390(10) Uani 1 1 d .
F5 F 0.2924(3) -0.2234(3) 0.6180(2) 0.0487(12) Uani 1 1 d .
F4 F 0.1627(3) -0.3161(3) 0.5236(3) 0.0405(10) Uani 1 1 d .
F3 F 0.1580(3) -0.3194(3) 0.9904(3) 0.0406(10) Uani 1 1 d .
F6 F 0.3368(3) -0.1299(3) 0.4759(3) 0.0631(15) Uani 1 1 d .
F1 F 0.3417(3) -0.1335(3) 1.0088(3) 0.0377(10) Uani 1 1 d .
C21 C 0.4917(4) 0.3023(4) 0.7452(4) 0.0274(14) Uani 1 1 d .
C5 C 0.0553(4) 0.1455(5) 0.8382(4) 0.0288(15) Uani 1 1 d .
C12 C 0.1978(5) -0.0501(5) 0.7434(4) 0.0361(17) Uani 1 1 d .
H12A H 0.2490 -0.0939 0.7545 0.054 Uiso 1 1 calc R
H12B H 0.1796 -0.0501 0.6804 0.054 Uiso 1 1 calc R
H12C H 0.1454 -0.0694 0.7771 0.054 Uiso 1 1 calc R
C13 C 0.3806(5) 0.4572(5) 0.6444(4) 0.0276(15) Uani 1 1 d .
C17 C 0.3867(5) 0.4535(5) 0.8484(4) 0.0301(16) Uani 1 1 d .
C1 C 0.0831(4) 0.1342(4) 0.6372(4) 0.0244(14) Uani 1 1 d .
C19 C 0.3590(5) 0.3934(5) 0.9270(4) 0.0369(17) Uani 1 1 d .
H19A H 0.3455 0.4344 0.9765 0.055 Uiso 1 1 calc R
H19B H 0.4098 0.3512 0.9448 0.055 Uiso 1 1 calc R
H19C H 0.3041 0.3565 0.9099 0.055 Uiso 1 1 calc R
C18 C 0.3175(5) 0.5338(5) 0.8394(5) 0.0431(19) Uani 1 1 d .
H18A H 0.2571 0.5091 0.8195 0.065 Uiso 1 1 calc R
H18B H 0.3382 0.5793 0.7965 0.065 Uiso 1 1 calc R
H18C H 0.3128 0.5645 0.8966 0.065 Uiso 1 1 calc R
C15 C 0.4482(5) 0.5387(5) 0.6499(4) 0.0370(18) Uani 1 1 d .
H15A H 0.4484 0.5703 0.5927 0.055 Uiso 1 1 calc R
H15B H 0.5102 0.5152 0.6659 0.055 Uiso 1 1 calc R
H15C H 0.4296 0.5832 0.6948 0.055 Uiso 1 1 calc R
C11 C 0.3147(4) 0.0757(5) 0.7225(5) 0.0380(18) Uani 1 1 d .
H11A H 0.3639 0.0302 0.7361 0.057 Uiso 1 1 calc R
H11B H 0.3353 0.1382 0.7415 0.057 Uiso 1 1 calc R
H11C H 0.2999 0.0762 0.6589 0.057 Uiso 1 1 calc R
C4 C 0.0101(4) 0.0563(5) 0.6297(4) 0.0321(17) Uani 1 1 d .
H4A H -0.0431 0.0741 0.6631 0.048 Uiso 1 1 calc R
H4B H 0.0365 -0.0021 0.6535 0.048 Uiso 1 1 calc R
H4C H -0.0097 0.0473 0.5677 0.048 Uiso 1 1 calc R
C20 C 0.4817(5) 0.4954(5) 0.8738(4) 0.0361(18) Uani 1 1 d .
H20A H 0.5061 0.5265 0.8224 0.054 Uiso 1 1 calc R
H20B H 0.5238 0.4453 0.8939 0.054 Uiso 1 1 calc R
H20C H 0.4758 0.5411 0.9212 0.054 Uiso 1 1 calc R
C23 C 0.5003(5) 0.2485(5) 0.8316(5) 0.0384(18) Uani 1 1 d .
H23A H 0.5531 0.2059 0.8308 0.058 Uiso 1 1 calc R
H23B H 0.4439 0.2122 0.8388 0.058 Uiso 1 1 calc R
H23C H 0.5093 0.2926 0.8806 0.058 Uiso 1 1 calc R
C2 C 0.1547(5) 0.1150(5) 0.5678(4) 0.0354(17) Uani 1 1 d .
H2A H 0.1274 0.1288 0.5089 0.053 Uiso 1 1 calc R
H2B H 0.1733 0.0491 0.5707 0.053 Uiso 1 1 calc R
H2C H 0.2087 0.1549 0.5796 0.053 Uiso 1 1 calc R
C10 C 0.2623(5) 0.0464(5) 0.8699(4) 0.0389(19) Uani 1 1 d .
H10A H 0.2142 0.0199 0.9053 0.058 Uiso 1 1 calc R
H10B H 0.2764 0.1103 0.8898 0.058 Uiso 1 1 calc R
H10C H 0.3179 0.0077 0.8768 0.058 Uiso 1 1 calc R
C8 C 0.0240(5) 0.0464(5) 0.8610(4) 0.0337(17) Uani 1 1 d .
H8A H -0.0245 0.0500 0.9033 0.051 Uiso 1 1 calc R
H8B H 0.0764 0.0110 0.8868 0.051 Uiso 1 1 calc R
H8C H -0.0001 0.0150 0.8073 0.051 Uiso 1 1 calc R
C16 C 0.2819(5) 0.4955(5) 0.6253(5) 0.0403(19) Uani 1 1 d .
H16A H 0.2638 0.5335 0.6752 0.060 Uiso 1 1 calc R
H16B H 0.2389 0.4430 0.6165 0.060 Uiso 1 1 calc R
H16C H 0.2805 0.5342 0.5720 0.060 Uiso 1 1 calc R
C9 C 0.2280(4) 0.0481(5) 0.7714(4) 0.0307(16) Uani 1 1 d .
C22 C 0.4829(5) 0.2297(5) 0.6690(4) 0.0333(17) Uani 1 1 d .
H22A H 0.5254 0.2463 0.6235 0.050 Uiso 1 1 calc R
H22B H 0.4196 0.2299 0.6434 0.050 Uiso 1 1 calc R
H22C H 0.4980 0.1671 0.6919 0.050 Uiso 1 1 calc R
C14 C 0.4013(5) 0.3985(5) 0.5629(4) 0.0383(18) Uani 1 1 d .
H14A H 0.3896 0.4362 0.5096 0.057 Uiso 1 1 calc R
H14B H 0.3616 0.3430 0.5602 0.057 Uiso 1 1 calc R
H14C H 0.4660 0.3789 0.5668 0.057 Uiso 1 1 calc R
C25 C 0.1579(5) 0.3659(5) 0.7685(5) 0.0413(19) Uani 1 1 d .
H25A H 0.0965 0.3402 0.7540 0.062 Uiso 1 1 calc R
H25B H 0.1683 0.4205 0.7313 0.062 Uiso 1 1 calc R
H25C H 0.1622 0.3848 0.8305 0.062 Uiso 1 1 calc R
C3 C 0.0391(4) 0.2277(5) 0.6102(4) 0.0297(16) Uani 1 1 d .
H3A H 0.0050 0.2208 0.5533 0.045 Uiso 1 1 calc R
H3B H 0.0874 0.2751 0.6053 0.045 Uiso 1 1 calc R
H3C H -0.0033 0.2474 0.6548 0.045 Uiso 1 1 calc R
C24 C 0.5815(4) 0.3530(5) 0.7331(5) 0.0394(18) Uani 1 1 d .
H24A H 0.5888 0.4034 0.7766 0.059 Uiso 1 1 calc R
H24B H 0.5810 0.3796 0.6737 0.059 Uiso 1 1 calc R
H24C H 0.6328 0.3088 0.7411 0.059 Uiso 1 1 calc R
C6 C 0.0979(5) 0.1933(5) 0.9222(4) 0.0425(19) Uani 1 1 d .
H6A H 0.0513 0.1976 0.9664 0.064 Uiso 1 1 calc R
H6B H 0.1190 0.2563 0.9075 0.064 Uiso 1 1 calc R
H6C H 0.1502 0.1562 0.9458 0.064 Uiso 1 1 calc R
C7 C -0.0308(4) 0.2027(6) 0.8106(5) 0.0420(19) Uani 1 1 d .
H7A H -0.0633 0.1726 0.7601 0.063 Uiso 1 1 calc R
H7B H -0.0125 0.2662 0.7942 0.063 Uiso 1 1 calc R
H7C H -0.0717 0.2060 0.8598 0.063 Uiso 1 1 calc R

loop_
_atom_site_aniso_label
_atom_site_aniso_U_11
_atom_site_aniso_U_22
_atom_site_aniso_U_33
_atom_site_aniso_U_23
_atom_site_aniso_U_13
_atom_site_aniso_U_12
Sb01 0.0231(3) 0.0206(4) 0.0260(3) 0.000 0.0001(3) 0.000
Sb02 0.0358(4) 0.0219(4) 0.0287(4) 0.000 -0.0029(3) 0.000
Pd1 0.0170(3) 0.0151(3) 0.0240(3) -0.00121(17) 0.0019(2) 0.00030(17)
P2 0.0181(8) 0.0166(8) 0.0203(8) -0.0007(6) -0.0012(6) -0.0027(6)
P1 0.0150(7) 0.0169(8) 0.0235(8) -0.0006(6) 0.0025(6) 0.0001(6)
F2 0.041(2) 0.053(3) 0.023(2) 0.0013(17) -0.0003(18) 0.002(2)
F5 0.061(3) 0.058(3) 0.026(2) -0.0070(19) -0.006(2) 0.012(2)
F4 0.037(2) 0.033(2) 0.053(3) 0.0008(19) 0.018(2) -0.0070(19)
F3 0.043(2) 0.029(2) 0.048(3) 0.0135(18) -0.0160(19) -0.0201(19)
F6 0.068(3) 0.037(3) 0.082(4) 0.025(3) -0.023(3) -0.028(2)
F1 0.031(2) 0.029(2) 0.053(3) -0.0069(19) 0.0009(18) -0.0113(18)
C21 0.024(3) 0.024(4) 0.034(4) -0.001(3) 0.001(3) 0.002(3)
C5 0.025(3) 0.037(4) 0.026(3) 0.003(3) 0.011(3) -0.004(3)
C12 0.042(4) 0.029(4) 0.036(4) 0.001(3) -0.003(3) 0.007(3)
C13 0.040(4) 0.021(4) 0.022(3) 0.007(3) 0.000(3) -0.007(3)
C17 0.034(4) 0.026(4) 0.030(4) -0.007(3) -0.002(3) -0.003(3)
C1 0.027(4) 0.018(4) 0.027(3) -0.002(3) -0.001(3) -0.007(3)
C19 0.055(5) 0.030(4) 0.026(4) -0.006(3) 0.009(3) -0.003(4)
C18 0.051(5) 0.042(5) 0.036(4) -0.012(3) -0.005(4) 0.006(4)
C15 0.037(4) 0.042(5) 0.031(4) 0.013(3) -0.008(3) -0.012(4)
C11 0.028(4) 0.036(4) 0.051(5) 0.006(3) 0.010(3) 0.004(3)
C4 0.029(4) 0.033(4) 0.034(4) -0.005(3) -0.007(3) -0.006(3)
C20 0.051(5) 0.035(4) 0.022(4) -0.007(3) -0.001(3) -0.012(4)
C23 0.030(4) 0.030(4) 0.055(5) 0.002(3) -0.003(3) 0.010(3)
C2 0.049(4) 0.038(4) 0.020(3) -0.008(3) 0.003(3) -0.004(4)
C10 0.034(4) 0.045(5) 0.037(4) 0.007(4) -0.003(3) 0.004(4)
C8 0.026(4) 0.046(5) 0.030(4) 0.007(3) 0.003(3) -0.010(3)
C16 0.041(4) 0.031(5) 0.048(5) 0.010(3) -0.006(3) -0.001(4)
C9 0.029(4) 0.028(4) 0.036(4) 0.004(3) 0.012(3) 0.004(3)
C22 0.029(4) 0.032(5) 0.039(4) -0.003(3) 0.007(3) 0.004(3)
C14 0.058(5) 0.035(5) 0.022(4) 0.001(3) -0.001(3) -0.006(4)
C25 0.037(4) 0.015(4) 0.073(6) -0.012(4) 0.010(4) 0.007(3)
C3 0.024(4) 0.031(4) 0.032(4) 0.004(3) -0.007(3) -0.002(3)
C24 0.022(3) 0.042(5) 0.055(5) -0.009(4) 0.004(3) -0.001(3)
C6 0.046(5) 0.047(5) 0.036(4) -0.005(3) 0.011(3) -0.007(4)
C7 0.025(4) 0.060(6) 0.042(4) -0.008(4) 0.013(3) 0.001(4)

loop_
_atom_type_symbol
_atom_type_description
_atom_type_scat_dispersion_real
_atom_type_scat_dispersion_imag
_atom_type_scat_source
C C 0.0181 0.0091 'International Tables Vol C Tables 4.2.6.8 and 6.1.1.4'
H H 0.0000 0.0000 'International Tables Vol C Tables 4.2.6.8 and 6.1.1.4'
F F 0.0727 0.0534 'International Tables Vol C Tables 4.2.6.8 and 6.1.1.4'
P P 0.2955 0.4335 'International Tables Vol C Tables 4.2.6.8 and 6.1.1.4'
Pd Pd 0.1215 3.9337 'International Tables Vol C Tables 4.2.6.8 and 6.1.1.4'
Sb Sb -0.0562 5.8946 'International Tables Vol C Tables 4.2.6.8 and 6.1.1.4'

loop_
_geom_angle_atom_site_label_1
_geom_angle_atom_site_label_2
_geom_angle_atom_site_label_3
_geom_angle
_geom_angle_site_symmetry_1
_geom_angle_site_symmetry_3
F2 Sb01 F2 179.8(3) 2_557 .
F2 Sb01 F3 89.46(17) 2_557 2_557
F2 Sb01 F3 90.36(17) . 2_557
F2 Sb01 F3 90.36(17) 2_557 .
F2 Sb01 F3 89.46(17) . .
F3 Sb01 F3 90.9(3) 2_557 .
F2 Sb01 F1 89.99(17) 2_557 .
F2 Sb01 F1 90.18(17) . .
F3 Sb01 F1 89.63(18) 2_557 .
F3 Sb01 F1 179.37(17) . .
F2 Sb01 F1 90.18(17) 2_557 2_557
F2 Sb01 F1 89.99(17) . 2_557
F3 Sb01 F1 179.37(18) 2_557 2_557
F3 Sb01 F1 89.63(18) . 2_557
F1 Sb01 F1 89.9(2) . 2_557
F5 Sb02 F5 179.8(3) . 2_556
F5 Sb02 F4 89.43(18) . 2_556
F5 Sb02 F4 90.45(19) 2_556 2_556
F5 Sb02 F4 90.5(2) . .
F5 Sb02 F4 89.43(18) 2_556 .
F4 Sb02 F4 90.4(2) 2_556 .
F5 Sb02 F6 89.8(2) . .
F5 Sb02 F6 90.28(19) 2_556 .
F4 Sb02 F6 89.8(2) 2_556 .
F4 Sb02 F6 179.6(2) . .
F5 Sb02 F6 90.28(19) . 2_556
F5 Sb02 F6 89.8(2) 2_556 2_556
F4 Sb02 F6 179.6(2) 2_556 2_556
F4 Sb02 F6 89.8(2) . 2_556
F6 Sb02 F6 90.0(3) . 2_556
C25 Pd1 P1 91.4(2) . .
C25 Pd1 P2 95.1(2) . .
P1 Pd1 P2 173.40(5) . .
C17 P2 C13 108.4(3) . .
C17 P2 C21 109.1(3) . .
C13 P2 C21 108.1(3) . .
C17 P2 Pd1 110.4(2) . .
C13 P2 Pd1 114.7(2) . .
C21 P2 Pd1 105.9(2) . .
C9 P1 C1 110.6(3) . .
C9 P1 C5 108.8(3) . .
C1 P1 C5 109.4(3) . .
C9 P1 Pd1 96.5(2) . .
C1 P1 Pd1 110.2(2) . .
C5 P1 Pd1 120.5(2) . .
C24 C21 C23 108.4(5) . .
C24 C21 C22 105.5(5) . .
C23 C21 C22 107.8(6) . .
C24 C21 P2 117.0(5) . .
C23 C21 P2 108.2(4) . .
C22 C21 P2 109.6(4) . .
C8 C5 C7 107.8(6) . .
C8 C5 C6 109.4(6) . .
C7 C5 C6 106.0(6) . .
C8 C5 P1 113.0(5) . .
C7 C5 P1 111.8(4) . .
C6 C5 P1 108.6(4) . .
C9 C12 H12A 109.5 . .
C9 C12 H12B 109.5 . .
H12A C12 H12B 109.5 . .
C9 C12 H12C 109.5 . .
H12A C12 H12C 109.5 . .
H12B C12 H12C 109.5 . .
C15 C13 C14 107.9(5) . .
C15 C13 C16 109.2(6) . .
C14 C13 C16 105.0(5) . .
C15 C13 P2 115.5(4) . .
C14 C13 P2 109.0(5) . .
C16 C13 P2 109.7(4) . .
C18 C17 C20 108.0(6) . .
C18 C17 C19 106.9(6) . .
C20 C17 C19 106.8(5) . .
C18 C17 P2 111.3(5) . .
C20 C17 P2 114.8(4) . .
C19 C17 P2 108.7(5) . .
C3 C1 C4 109.6(5) . .
C3 C1 C2 105.0(5) . .
C4 C1 C2 107.9(5) . .
C3 C1 P1 109.0(4) . .
C4 C1 P1 115.3(4) . .
C2 C1 P1 109.5(4) . .
C17 C19 H19A 109.5 . .
C17 C19 H19B 109.5 . .
H19A C19 H19B 109.5 . .
C17 C19 H19C 109.5 . .
H19A C19 H19C 109.5 . .
H19B C19 H19C 109.5 . .
C17 C18 H18A 109.5 . .
C17 C18 H18B 109.5 . .
H18A C18 H18B 109.5 . .
C17 C18 H18C 109.5 . .
H18A C18 H18C 109.5 . .
H18B C18 H18C 109.5 . .
C13 C15 H15A 109.5 . .
C13 C15 H15B 109.5 . .
H15A C15 H15B 109.5 . .
C13 C15 H15C 109.5 . .
H15A C15 H15C 109.5 . .
H15B C15 H15C 109.5 . .
C9 C11 H11A 109.5 . .
C9 C11 H11B 109.5 . .
H11A C11 H11B 109.5 . .
C9 C11 H11C 109.5 . .
H11A C11 H11C 109.5 . .
H11B C11 H11C 109.5 . .
C1 C4 H4A 109.5 . .
C1 C4 H4B 109.5 . .
H4A C4 H4B 109.5 . .
C1 C4 H4C 109.5 . .
H4A C4 H4C 109.5 . .
H4B C4 H4C 109.5 . .
C17 C20 H20A 109.5 . .
C17 C20 H20B 109.5 . .
H20A C20 H20B 109.5 . .
C17 C20 H20C 109.5 . .
H20A C20 H20C 109.5 . .
H20B C20 H20C 109.5 . .
C21 C23 H23A 109.5 . .
C21 C23 H23B 109.5 . .
H23A C23 H23B 109.5 . .
C21 C23 H23C 109.5 . .
H23A C23 H23C 109.5 . .
H23B C23 H23C 109.5 . .
C1 C2 H2A 109.5 . .
C1 C2 H2B 109.5 . .
H2A C2 H2B 109.5 . .
C1 C2 H2C 109.5 . .
H2A C2 H2C 109.5 . .
H2B C2 H2C 109.5 . .
C9 C10 H10A 109.5 . .
C9 C10 H10B 109.5 . .
H10A C10 H10B 109.5 . .
C9 C10 H10C 109.5 . .
H10A C10 H10C 109.5 . .
H10B C10 H10C 109.5 . .
C5 C8 H8A 109.5 . .
C5 C8 H8B 109.5 . .
H8A C8 H8B 109.5 . .
C5 C8 H8C 109.5 . .
H8A C8 H8C 109.5 . .
H8B C8 H8C 109.5 . .
C13 C16 H16A 109.5 . .
C13 C16 H16B 109.5 . .
H16A C16 H16B 109.5 . .
C13 C16 H16C 109.5 . .
H16A C16 H16C 109.5 . .
H16B C16 H16C 109.5 . .
C12 C9 C11 109.3(6) . .
C12 C9 C10 109.2(5) . .
C11 C9 C10 103.9(6) . .
C12 C9 P1 117.9(5) . .
C11 C9 P1 105.1(4) . .
C10 C9 P1 110.6(5) . .
C21 C22 H22A 109.5 . .
C21 C22 H22B 109.5 . .
H22A C22 H22B 109.5 . .
C21 C22 H22C 109.5 . .
H22A C22 H22C 109.5 . .
H22B C22 H22C 109.5 . .
C13 C14 H14A 109.5 . .
C13 C14 H14B 109.5 . .
H14A C14 H14B 109.5 . .
C13 C14 H14C 109.5 . .
H14A C14 H14C 109.5 . .
H14B C14 H14C 109.5 . .
Pd1 C25 H25A 109.5 . .
Pd1 C25 H25B 109.5 . .
H25A C25 H25B 109.5 . .
Pd1 C25 H25C 109.5 . .
H25A C25 H25C 109.5 . .
H25B C25 H25C 109.5 . .
C1 C3 H3A 109.5 . .
C1 C3 H3B 109.5 . .
H3A C3 H3B 109.5 . .
C1 C3 H3C 109.5 . .
H3A C3 H3C 109.5 . .
H3B C3 H3C 109.5 . .
C21 C24 H24A 109.5 . .
C21 C24 H24B 109.5 . .
H24A C24 H24B 109.5 . .
C21 C24 H24C 109.5 . .
H24A C24 H24C 109.5 . .
H24B C24 H24C 109.5 . .
C5 C6 H6A 109.5 . .
C5 C6 H6B 109.5 . .
H6A C6 H6B 109.5 . .
C5 C6 H6C 109.5 . .
H6A C6 H6C 109.5 . .
H6B C6 H6C 109.5 . .
C5 C7 H7A 109.5 . .
C5 C7 H7B 109.5 . .
H7A C7 H7B 109.5 . .
C5 C7 H7C 109.5 . .
H7A C7 H7C 109.5 . .
H7B C7 H7C 109.5 . .

loop_
_geom_bond_atom_site_label_1
_geom_bond_atom_site_label_2
_geom_bond_distance
_geom_bond_site_symmetry_2
Sb01 F2 1.862(4) 2_557
Sb01 F2 1.862(4) .
Sb01 F3 1.877(4) 2_557
Sb01 F3 1.877(4) .
Sb01 F1 1.888(4) .
Sb01 F1 1.888(4) 2_557
Sb02 F5 1.868(4) .
Sb02 F5 1.868(4) 2_556
Sb02 F4 1.882(4) 2_556
Sb02 F4 1.882(4) .
Sb02 F6 1.883(4) .
Sb02 F6 1.883(4) 2_556
Pd1 C25 2.029(6) .
Pd1 P1 2.3483(15) .
Pd1 P2 2.4353(15) .
P2 C17 1.909(6) .
P2 C13 1.911(6) .
P2 C21 1.914(6) .
P1 C9 1.886(7) .
P1 C1 1.898(6) .
P1 C5 1.912(6) .
C21 C24 1.511(8) .
C21 C23 1.521(9) .
C21 C22 1.557(8) .
C5 C8 1.530(9) .
C5 C7 1.536(9) .
C5 C6 1.549(9) .
C12 C9 1.524(9) .
C12 H12A 0.9800 .
C12 H12B 0.9800 .
C12 H12C 0.9800 .
C13 C15 1.524(9) .
C13 C14 1.539(8) .
C13 C16 1.549(9) .
C17 C18 1.526(9) .
C17 C20 1.536(9) .
C17 C19 1.543(9) .
C1 C3 1.528(9) .
C1 C4 1.537(8) .
C1 C2 1.545(8) .
C19 H19A 0.9800 .
C19 H19B 0.9800 .
C19 H19C 0.9800 .
C18 H18A 0.9800 .
C18 H18B 0.9800 .
C18 H18C 0.9800 .
C15 H15A 0.9800 .
C15 H15B 0.9800 .
C15 H15C 0.9800 .
C11 C9 1.547(8) .
C11 H11A 0.9800 .
C11 H11B 0.9800 .
C11 H11C 0.9800 .
C4 H4A 0.9800 .
C4 H4B 0.9800 .
C4 H4C 0.9800 .
C20 H20A 0.9800 .
C20 H20B 0.9800 .
C20 H20C 0.9800 .
C23 H23A 0.9800 .
C23 H23B 0.9800 .
C23 H23C 0.9800 .
C2 H2A 0.9800 .
C2 H2B 0.9800 .
C2 H2C 0.9800 .
C10 C9 1.555(8) .
C10 H10A 0.9800 .
C10 H10B 0.9800 .
C10 H10C 0.9800 .
C8 H8A 0.9800 .
C8 H8B 0.9800 .
C8 H8C 0.9800 .
C16 H16A 0.9800 .
C16 H16B 0.9800 .
C16 H16C 0.9800 .
C22 H22A 0.9800 .
C22 H22B 0.9800 .
C22 H22C 0.9800 .
C14 H14A 0.9800 .
C14 H14B 0.9800 .
C14 H14C 0.9800 .
C25 H25A 0.9800 .
C25 H25B 0.9800 .
C25 H25C 0.9800 .
C3 H3A 0.9800 .
C3 H3B 0.9800 .
C3 H3C 0.9800 .
C24 H24A 0.9800 .
C24 H24B 0.9800 .
C24 H24C 0.9800 .
C6 H6A 0.9800 .
C6 H6B 0.9800 .
C6 H6C 0.9800 .
C7 H7A 0.9800 .
C7 H7B 0.9800 .
C7 H7C 0.9800 .

loop_
_geom_torsion_atom_site_label_1
_geom_torsion_atom_site_label_2
_geom_torsion_atom_site_label_3
_geom_torsion_atom_site_label_4
_geom_torsion
C25 Pd1 P2 C17 52.7(3)
P1 Pd1 P2 C17 -117.4(5)
C25 Pd1 P2 C13 -70.1(3)
P1 Pd1 P2 C13 119.7(5)
C25 Pd1 P2 C21 170.7(3)
P1 Pd1 P2 C21 0.5(5)
C25 Pd1 P1 C9 -160.9(3)
P2 Pd1 P1 C9 9.3(5)
C25 Pd1 P1 C1 84.3(3)
P2 Pd1 P1 C1 -105.5(5)
C25 Pd1 P1 C5 -44.6(3)
P2 Pd1 P1 C5 125.6(5)
C17 P2 C21 C24 -68.2(6)
C13 P2 C21 C24 49.6(6)
Pd1 P2 C21 C24 172.9(5)
C17 P2 C21 C23 54.5(5)
C13 P2 C21 C23 172.3(5)
Pd1 P2 C21 C23 -64.3(5)
C17 P2 C21 C22 171.9(4)
C13 P2 C21 C22 -70.4(5)
Pd1 P2 C21 C22 53.0(5)
C9 P1 C5 C8 -40.6(5)
C1 P1 C5 C8 80.3(5)
Pd1 P1 C5 C8 -150.5(4)
C9 P1 C5 C7 -162.5(5)
C1 P1 C5 C7 -41.6(6)
Pd1 P1 C5 C7 87.7(5)
C9 P1 C5 C6 80.9(5)
C1 P1 C5 C6 -158.2(5)
Pd1 P1 C5 C6 -29.0(6)
C17 P2 C13 C15 44.4(6)
C21 P2 C13 C15 -73.8(6)
Pd1 P2 C13 C15 168.4(4)
C17 P2 C13 C14 166.1(4)
C21 P2 C13 C14 47.9(5)
Pd1 P2 C13 C14 -69.9(5)
C17 P2 C13 C16 -79.4(5)
C21 P2 C13 C16 162.4(5)
Pd1 P2 C13 C16 44.5(5)
C13 P2 C17 C18 45.7(6)
C21 P2 C17 C18 163.3(5)
Pd1 P2 C17 C18 -80.7(5)
C13 P2 C17 C20 -77.4(6)
C21 P2 C17 C20 40.2(6)
Pd1 P2 C17 C20 156.2(4)
C13 P2 C17 C19 163.1(5)
C21 P2 C17 C19 -79.3(5)
Pd1 P2 C17 C19 36.7(5)
C9 P1 C1 C3 -162.9(4)
C5 P1 C1 C3 77.3(5)
Pd1 P1 C1 C3 -57.4(4)
C9 P1 C1 C4 73.3(5)
C5 P1 C1 C4 -46.5(5)
Pd1 P1 C1 C4 178.9(4)
C9 P1 C1 C2 -48.5(5)
C5 P1 C1 C2 -168.3(4)
Pd1 P1 C1 C2 57.0(5)
C1 P1 C9 C12 -41.3(6)
C5 P1 C9 C12 78.9(6)
Pd1 P1 C9 C12 -155.8(5)
C1 P1 C9 C11 80.7(5)
C5 P1 C9 C11 -159.1(5)
Pd1 P1 C9 C11 -33.8(5)
C1 P1 C9 C10 -167.8(4)
C5 P1 C9 C10 -47.7(5)
Pd1 P1 C9 C10 77.7(4)
